data_7111779
loop_
_publ_author_name
'Waynant, Kristopher V.'
'White, James D.'
'Zakharov, Lev'

_publ_section_title
;
 Synthesis and structural characterization of a fused bispyrone and
 preparation of the first metal bispyrylium complexes
;
_journal_issue 29
_journal_name_full 'Chemical Communications'
_journal_page_first 5304
_journal_page_last 5306
_journal_paper_doi 10.1039/c0cc01291b
_journal_volume 46
_journal_year 2010
_chemical_formula_sum 'C20 H20 Cl2 Cu O18'
_chemical_formula_weight 682.80
_chemical_name_systematic
;
?
;
_space_group_IT_number 14
_symmetry_cell_setting monoclinic
_symmetry_space_group_name_Hall '-P 2yn'
_symmetry_space_group_name_H-M 'P 1 21/n 1'
_atom_sites_solution_hydrogens difmap
_atom_sites_solution_primary direct
_atom_sites_solution_secondary difmap
_audit_creation_method SHELXLTL
_cell_angle_alpha 90.00
_cell_angle_beta 95.359(2)
_cell_angle_gamma 90.00
_cell_formula_units_Z 2
_cell_length_a 9.9449(10)
_cell_length_b 12.6414(13)
_cell_length_c 10.4593(11)
_cell_measurement_reflns_used 8778
_cell_measurement_temperature 173(2)
_cell_measurement_theta_max 28.20
_cell_measurement_theta_min 2.53
_cell_volume 1309.2(2)
_computing_cell_refinement 'Bruker SAINT'
_computing_data_collection 'Bruker SMART'
_computing_data_reduction 'Bruker SAINT'
_computing_molecular_graphics 'Bruker SHELXTL'
_computing_publication_material 'Bruker SHELXTL'
_computing_structure_refinement 'Bruker SHELXTL'
_computing_structure_solution 'Bruker SHELXTL'
_diffrn_ambient_temperature 173(2)
_diffrn_measured_fraction_theta_full 1.000
_diffrn_measured_fraction_theta_max 1.000
_diffrn_measurement_device_type 'Bruker Apex CCD area detector'
_diffrn_measurement_method 'phi and omega scans'
_diffrn_radiation_monochromator graphite
_diffrn_radiation_source 'fine-focus sealed tube'
_diffrn_radiation_type MoK\a
_diffrn_radiation_wavelength 0.71073
_diffrn_reflns_av_R_equivalents 0.0158
_diffrn_reflns_av_sigmaI/netI 0.0111
_diffrn_reflns_limit_h_max 12
_diffrn_reflns_limit_h_min -12
_diffrn_reflns_limit_k_max 16
_diffrn_reflns_limit_k_min -16
_diffrn_reflns_limit_l_max 13
_diffrn_reflns_limit_l_min -13
_diffrn_reflns_number 14330
_diffrn_reflns_theta_full 27.00
_diffrn_reflns_theta_max 27.00
_diffrn_reflns_theta_min 2.53
_exptl_absorpt_coefficient_mu 1.125
_exptl_absorpt_correction_T_max 0.8405
_exptl_absorpt_correction_T_min 0.7148
_exptl_absorpt_correction_type multi-scan
_exptl_absorpt_process_details SADABS
_exptl_crystal_colour light-blue
_exptl_crystal_density_diffrn 1.732
_exptl_crystal_density_method 'not measured'
_exptl_crystal_description block
_exptl_crystal_F_000 694
_exptl_crystal_size_max 0.32
_exptl_crystal_size_mid 0.27
_exptl_crystal_size_min 0.16
_refine_diff_density_max 0.312
_refine_diff_density_min -0.229
_refine_diff_density_rms 0.051
_refine_ls_extinction_method none
_refine_ls_goodness_of_fit_ref 1.048
_refine_ls_hydrogen_treatment refall
_refine_ls_matrix_type full
_refine_ls_number_parameters 227
_refine_ls_number_reflns 2858
_refine_ls_number_restraints 0
_refine_ls_restrained_S_all 1.048
_refine_ls_R_factor_all 0.0251
_refine_ls_R_factor_gt 0.0238
_refine_ls_shift/su_max 0.000
_refine_ls_shift/su_mean 0.000
_refine_ls_structure_factor_coef Fsqd
_refine_ls_weighting_details 'calc w=1/[\s^2^(Fo^2^)+(0.0426P)^2^+0.4673P] where P=(Fo^2^+2Fc^2^)/3'
_refine_ls_weighting_scheme calc
_refine_ls_wR_factor_gt 0.0690
_refine_ls_wR_factor_ref 0.0702
_reflns_number_gt 2707
_reflns_number_total 2858
_reflns_threshold_expression >2sigma(I)
_cod_data_source_file C0CC01291Bsup1.cif
_cod_data_source_block jw41
_cod_depositor_comments
;
The following automatic conversions were performed:

'_symmetry_cell_setting' value 'Monoclinic' changed to 'monoclinic'
according to /home/saulius/struct/CIF-dictionaries/cif_core.dic
dictionary named 'cif_core.dic' version 2.4.2 from 2011-04-26.

Automatic conversion script
Id: cif_fix_values 1891 2012-01-12 08:04:46Z andrius 
;
_cod_original_sg_symbol_H-M P2(1)/n
_cod_database_code 7111779

loop_
_symmetry_equiv_pos_as_xyz
'x, y, z'
'-x+1/2, y+1/2, -z+1/2'
'-x, -y, -z'
'x-1/2, -y-1/2, z-1/2'

loop_
_atom_site_label
_atom_site_type_symbol
_atom_site_fract_x
_atom_site_fract_y
_atom_site_fract_z
_atom_site_U_iso_or_equiv
_atom_site_adp_type
_atom_site_occupancy
_atom_site_symmetry_multiplicity
_atom_site_calc_flag
_atom_site_refinement_flags
Cu1 Cu 0.0000 0.5000 0.5000 0.02471(9) Uani 1 2 d S
Cl1 Cl 0.92585(4) 0.18584(3) 0.23069(3) 0.02848(10) Uani 1 1 d .
O1 O 0.16446(10) 0.58265(9) 0.50432(10) 0.0316(2) Uani 1 1 d .
O2 O 0.03631(11) 0.47309(9) 0.69818(11) 0.0314(2) Uani 1 1 d .
O3 O 0.13870(11) 0.47540(9) 0.89226(11) 0.0299(2) Uani 1 1 d .
O4 O 0.44999(10) 0.65681(8) 0.79470(10) 0.0286(2) Uani 1 1 d .
O5 O 0.11682(15) 0.36234(11) 0.45820(13) 0.0424(3) Uani 1 1 d .
O6 O 0.99628(13) 0.09097(10) 0.20393(14) 0.0493(3) Uani 1 1 d .
O7 O 0.98452(13) 0.27586(9) 0.17356(12) 0.0425(3) Uani 1 1 d .
O8 O 0.93096(13) 0.20162(10) 0.36829(11) 0.0428(3) Uani 1 1 d .
O9 O 0.78483(12) 0.17753(10) 0.18373(13) 0.0432(3) Uani 1 1 d .
C1 C 0.58625(16) 0.75273(14) 0.66217(18) 0.0354(3) Uani 1 1 d .
C2 C 0.46071(15) 0.69016(11) 0.67169(16) 0.0286(3) Uani 1 1 d .
C3 C 0.36647(15) 0.66601(12) 0.57551(16) 0.0304(3) Uani 1 1 d .
C4 C 0.25004(14) 0.60354(11) 0.59663(14) 0.0271(3) Uani 1 1 d .
C5 C 0.24295(13) 0.56942(11) 0.72764(14) 0.0249(3) Uani 1 1 d .
C6 C 0.13444(15) 0.50487(11) 0.76640(16) 0.0267(3) Uani 1 1 d .
C7 C 0.34366(13) 0.59793(11) 0.82094(14) 0.0256(3) Uani 1 1 d .
C8 C 0.34245(15) 0.56621(12) 0.95034(15) 0.0284(3) Uani 1 1 d .
C9 C 0.24078(16) 0.50474(11) 0.98236(16) 0.0291(3) Uani 1 1 d .
C10 C 0.22412(19) 0.45957(16) 1.11022(17) 0.0396(4) Uani 1 1 d .
H1A H 0.595(2) 0.8064(16) 0.730(2) 0.045(6) Uiso 1 1 d .
H1B H 0.662(2) 0.7061(17) 0.676(2) 0.050(6) Uiso 1 1 d .
H1C H 0.584(2) 0.7860(17) 0.583(2) 0.046(6) Uiso 1 1 d .
H3 H 0.3744(19) 0.6873(15) 0.4958(19) 0.036(5) Uiso 1 1 d .
H5A H 0.069(3) 0.316(2) 0.437(2) 0.056(7) Uiso 1 1 d .
H5B H 0.167(3) 0.3473(19) 0.514(2) 0.054(7) Uiso 1 1 d .
H8 H 0.410(2) 0.5862(15) 1.0066(19) 0.039(5) Uiso 1 1 d .
H10A H 0.232(2) 0.385(2) 1.104(2) 0.058(6) Uiso 1 1 d .
H10B H 0.137(3) 0.481(2) 1.134(3) 0.073(8) Uiso 1 1 d .
H10C H 0.294(2) 0.4829(16) 1.171(2) 0.043(6) Uiso 1 1 d .

loop_
_atom_site_aniso_label
_atom_site_aniso_U_11
_atom_site_aniso_U_22
_atom_site_aniso_U_33
_atom_site_aniso_U_23
_atom_site_aniso_U_13
_atom_site_aniso_U_12
Cu1 0.01980(13) 0.03124(15) 0.02237(14) -0.00117(9) -0.00190(9) -0.00231(9)
Cl1 0.02645(18) 0.02583(18) 0.03277(19) 0.00009(13) 0.00076(14) -0.00139(12)
O1 0.0248(5) 0.0402(6) 0.0293(5) -0.0022(4) 0.0005(4) -0.0057(4)
O2 0.0217(5) 0.0365(5) 0.0353(6) -0.0013(5) -0.0007(4) -0.0063(4)
O3 0.0223(5) 0.0334(5) 0.0337(6) 0.0012(4) 0.0009(4) -0.0043(4)
O4 0.0212(5) 0.0288(5) 0.0354(6) -0.0019(4) 0.0013(4) -0.0046(4)
O5 0.0412(7) 0.0440(7) 0.0392(7) -0.0026(6) -0.0119(6) -0.0025(6)
O6 0.0443(7) 0.0321(6) 0.0736(9) -0.0035(6) 0.0175(7) 0.0058(5)
O7 0.0478(7) 0.0326(6) 0.0494(7) 0.0005(5) 0.0169(6) -0.0082(5)
O8 0.0438(7) 0.0525(7) 0.0312(6) 0.0041(5) -0.0017(5) 0.0032(6)
O9 0.0328(6) 0.0420(7) 0.0520(8) -0.0028(5) -0.0107(5) -0.0039(5)
C1 0.0258(7) 0.0382(8) 0.0424(9) 0.0002(7) 0.0044(6) -0.0078(6)
C2 0.0231(7) 0.0259(7) 0.0373(8) -0.0008(6) 0.0048(6) 0.0001(5)
C3 0.0248(7) 0.0331(7) 0.0337(8) -0.0006(6) 0.0054(6) -0.0017(6)
C4 0.0218(6) 0.0266(7) 0.0329(7) -0.0034(6) 0.0029(5) 0.0010(5)
C5 0.0197(6) 0.0237(6) 0.0313(7) -0.0023(5) 0.0020(5) 0.0012(5)
C6 0.0221(7) 0.0256(7) 0.0321(7) -0.0020(5) 0.0021(6) 0.0015(5)
C7 0.0193(6) 0.0231(6) 0.0344(7) -0.0032(5) 0.0022(5) 0.0011(5)
C8 0.0221(6) 0.0293(7) 0.0328(7) -0.0025(6) -0.0023(5) 0.0000(5)
C9 0.0244(7) 0.0291(7) 0.0335(8) -0.0012(5) 0.0004(6) 0.0026(5)
C10 0.0341(9) 0.0470(10) 0.0372(9) 0.0070(8) 0.0010(7) -0.0048(8)

loop_
_atom_type_symbol
_atom_type_description
_atom_type_scat_dispersion_real
_atom_type_scat_dispersion_imag
_atom_type_scat_source
C C 0.0033 0.0016 'International Tables Vol C Tables 4.2.6.8 and 6.1.1.4'
H H 0.0000 0.0000 'International Tables Vol C Tables 4.2.6.8 and 6.1.1.4'
O O 0.0106 0.0060 'International Tables Vol C Tables 4.2.6.8 and 6.1.1.4'
Cl Cl 0.1484 0.1585 'International Tables Vol C Tables 4.2.6.8 and 6.1.1.4'
Cu Cu 0.3201 1.2651 'International Tables Vol C Tables 4.2.6.8 and 6.1.1.4'

loop_
_geom_angle_atom_site_label_1
_geom_angle_atom_site_label_2
_geom_angle_atom_site_label_3
_geom_angle
_geom_angle_site_symmetry_1
_geom_angle_site_symmetry_3
O1 Cu1 O1 180.00(6) 3_566 .
O1 Cu1 O2 89.85(4) 3_566 3_566
O1 Cu1 O2 90.15(4) . 3_566
O1 Cu1 O2 90.15(4) 3_566 .
O1 Cu1 O2 89.85(4) . .
O2 Cu1 O2 180.0 3_566 .
O1 Cu1 O5 88.30(5) 3_566 3_566
O1 Cu1 O5 91.70(5) . 3_566
O2 Cu1 O5 91.33(5) 3_566 3_566
O2 Cu1 O5 88.67(5) . 3_566
O1 Cu1 O5 91.70(5) 3_566 .
O1 Cu1 O5 88.30(5) . .
O2 Cu1 O5 88.67(5) 3_566 .
O2 Cu1 O5 91.33(5) . .
O5 Cu1 O5 180.0 3_566 .
O6 Cl1 O7 110.99(8) . .
O6 Cl1 O9 110.49(8) . .
O7 Cl1 O9 109.60(8) . .
O6 Cl1 O8 109.73(8) . .
O7 Cl1 O8 109.06(8) . .
O9 Cl1 O8 106.88(8) . .
C4 O1 Cu1 129.95(10) . .
C6 O2 Cu1 125.31(10) . .
C6 O3 C9 122.93(12) . .
C7 O4 C2 119.70(12) . .
Cu1 O5 H5A 109.9(18) . .
Cu1 O5 H5B 112.2(18) . .
H5A O5 H5B 112(3) . .
C2 C1 H1A 110.0(12) . .
C2 C1 H1B 108.3(13) . .
H1A C1 H1B 107.4(18) . .
C2 C1 H1C 110.4(13) . .
H1A C1 H1C 108.8(17) . .
H1B C1 H1C 111.9(18) . .
C3 C2 O4 121.60(13) . .
C3 C2 C1 126.92(15) . .
O4 C2 C1 111.48(13) . .
C2 C3 C4 121.71(15) . .
C2 C3 H3 121.2(13) . .
C4 C3 H3 117.1(13) . .
O1 C4 C3 119.77(14) . .
O1 C4 C5 125.29(13) . .
C3 C4 C5 114.94(13) . .
C7 C5 C6 117.54(14) . .
C7 C5 C4 119.77(13) . .
C6 C5 C4 122.69(13) . .
O2 C6 O3 115.12(13) . .
O2 C6 C5 126.89(15) . .
O3 C6 C5 117.99(13) . .
O4 C7 C5 122.28(13) . .
O4 C7 C8 115.50(12) . .
C5 C7 C8 122.21(13) . .
C9 C8 C7 118.51(14) . .
C9 C8 H8 122.7(12) . .
C7 C8 H8 118.7(12) . .
C8 C9 O3 120.80(14) . .
C8 C9 C10 126.89(15) . .
O3 C9 C10 112.30(14) . .
C9 C10 H10A 107.6(14) . .
C9 C10 H10B 107.5(17) . .
H10A C10 H10B 113(2) . .
C9 C10 H10C 110.3(13) . .
H10A C10 H10C 107.3(19) . .
H10B C10 H10C 111(2) . .

loop_
_geom_bond_atom_site_label_1
_geom_bond_atom_site_label_2
_geom_bond_distance
_geom_bond_site_symmetry_2
Cu1 O1 1.9377(10) 3_566
Cu1 O1 1.9377(10) .
Cu1 O2 2.0983(11) 3_566
Cu1 O2 2.0983(11) .
Cu1 O5 2.1596(14) 3_566
Cu1 O5 2.1596(14) .
Cl1 O6 1.4296(12) .
Cl1 O7 1.4345(12) .
Cl1 O9 1.4458(12) .
Cl1 O8 1.4491(13) .
O1 C4 1.2541(18) .
O2 C6 1.2218(19) .
O3 C6 1.365(2) .
O3 C9 1.3702(19) .
O4 C7 1.3424(17) .
O4 C2 1.3674(19) .
O5 H5A 0.78(3) .
O5 H5B 0.76(3) .
C1 C2 1.489(2) .
C1 H1A 0.98(2) .
C1 H1B 0.95(2) .
C1 H1C 0.93(2) .
C2 C3 1.344(2) .
C3 C4 1.436(2) .
C3 H3 0.89(2) .
C4 C5 1.445(2) .
C5 C7 1.3793(19) .
C5 C6 1.441(2) .
C7 C8 1.413(2) .
C8 C9 1.342(2) .
C8 H8 0.89(2) .
C9 C10 1.478(2) .
C10 H10A 0.95(3) .
C10 H10B 0.96(3) .
C10 H10C 0.94(2) .

loop_
_geom_hbond_atom_site_label_D
_geom_hbond_atom_site_label_H
_geom_hbond_atom_site_label_A
_geom_hbond_distance_DH
_geom_hbond_distance_HA
_geom_hbond_distance_DA
_geom_hbond_angle_DHA
_geom_hbond_site_symmetry_A
O5 H5A O8 0.78(3) 2.07(3) 2.847(2) 175(3) 1_455
O5 H5B O9 0.76(3) 2.06(3) 2.8061(19) 170(3) 4_566

loop_
_geom_torsion_atom_site_label_1
_geom_torsion_atom_site_label_2
_geom_torsion_atom_site_label_3
_geom_torsion_atom_site_label_4
_geom_torsion
_geom_torsion_site_symmetry_1
O1 Cu1 O1 C4 17(47) 3_566
O2 Cu1 O1 C4 -179.07(13) 3_566
O2 Cu1 O1 C4 0.93(13) .
O5 Cu1 O1 C4 89.60(13) 3_566
O5 Cu1 O1 C4 -90.40(13) .
O1 Cu1 O2 C6 178.50(12) 3_566
O1 Cu1 O2 C6 -1.50(12) .
O2 Cu1 O2 C6 -99(100) 3_566
O5 Cu1 O2 C6 -93.21(13) 3_566
O5 Cu1 O2 C6 86.79(13) .
C7 O4 C2 C3 0.4(2) .
C7 O4 C2 C1 -179.10(13) .
O4 C2 C3 C4 -0.3(2) .
C1 C2 C3 C4 179.14(15) .
Cu1 O1 C4 C3 179.05(10) .
Cu1 O1 C4 C5 -0.8(2) .
C2 C3 C4 O1 -179.93(14) .
C2 C3 C4 C5 0.0(2) .
O1 C4 C5 C7 -179.83(13) .
C3 C4 C5 C7 0.28(19) .
O1 C4 C5 C6 0.8(2) .
C3 C4 C5 C6 -179.07(13) .
Cu1 O2 C6 O3 -178.34(9) .
Cu1 O2 C6 C5 2.0(2) .
C9 O3 C6 O2 -179.44(13) .
C9 O3 C6 C5 0.2(2) .
C7 C5 C6 O2 179.08(14) .
C4 C5 C6 O2 -1.6(2) .
C7 C5 C6 O3 -0.53(19) .
C4 C5 C6 O3 178.84(12) .
C2 O4 C7 C5 -0.2(2) .
C2 O4 C7 C8 179.22(12) .
C6 C5 C7 O4 179.20(12) .
C4 C5 C7 O4 -0.2(2) .
C6 C5 C7 C8 -0.2(2) .
C4 C5 C7 C8 -179.55(13) .
O4 C7 C8 C9 -178.21(13) .
C5 C7 C8 C9 1.2(2) .
C7 C8 C9 O3 -1.5(2) .
C7 C8 C9 C10 177.18(15) .
C6 O3 C9 C8 0.9(2) .
C6 O3 C9 C10 -178.02(14) .
